data_7214507
loop_
_publ_author_name
'Jones, Andrew O. F.'
'Leech, Charlotte K.'
'McIntyre, Garry J.'
'Wilson, Chick C.'
'Thomas, Lynne H.'

_publ_section_title
;
 Engineering short, strong hydrogen bonds in urea di-carboxylic acid
 complexes
;
_journal_issue 35
_journal_name_full CrystEngComm
_journal_page_first 8177
_journal_paper_doi 10.1039/C4CE00587B
_journal_volume 16
_journal_year 2014
_chemical_formula_sum 'C3 H6 N2 O3'
_chemical_formula_weight 118.09
_chemical_name_common 'bis(Urea) fumaric acid'
_chemical_name_systematic
; 
 ? 
;
_space_group_IT_number 14
_symmetry_cell_setting monoclinic
_symmetry_space_group_name_Hall '-P 2ybc'
_symmetry_space_group_name_H-M 'P 1 21/c 1'
_atom_sites_solution_hydrogens difmap
_atom_sites_solution_primary direct
_atom_sites_solution_secondary difmap
_audit_creation_method SHELXL-97
_audit_update_record
;
2010-11-23 # Formatted by publCIF
;
_cell_angle_alpha 90.00
_cell_angle_beta 96.81(3)
_cell_angle_gamma 90.00
_cell_formula_units_Z 4
_cell_length_a 5.766(2)
_cell_length_b 7.666(3)
_cell_length_c 12.332(5)
_cell_measurement_reflns_used 330
_cell_measurement_temperature 100(2)
_cell_volume 541.3(4)
_computing_cell_refinement SXD-2001
_computing_data_collection SXD-2001
_computing_data_reduction SXD-2001
_computing_molecular_graphics SHELXTL
_computing_publication_material SHELXTL
_computing_structure_refinement 'SHELXL-97 (Sheldrick, 1997)'
_computing_structure_solution 'SHELXS-97 (Sheldrick, 1990)'
_diffrn_ambient_temperature 100(2)
_diffrn_measured_fraction_theta_full 0.003
_diffrn_measured_fraction_theta_max 0.003
_diffrn_measurement_device_type SXD
_diffrn_measurement_method 'time-of-flight LAUE diffraction'
_diffrn_radiation_source 'ISIS spallation source'
_diffrn_radiation_type neutron
_diffrn_radiation_wavelength 0.7-6.9
_diffrn_reflns_av_R_equivalents 0.0000
_diffrn_reflns_av_sigmaI/netI 0.0898
_diffrn_reflns_limit_h_max 5
_diffrn_reflns_limit_h_min -11
_diffrn_reflns_limit_k_max 15
_diffrn_reflns_limit_k_min -15
_diffrn_reflns_limit_l_max 19
_diffrn_reflns_limit_l_min -17
_diffrn_reflns_number 3581
_diffrn_reflns_theta_full 82.53
_diffrn_reflns_theta_max 82.53
_diffrn_reflns_theta_min 10.00
_diffrn_standards_number 0
_exptl_absorpt_coefficient_mu 0.154
_exptl_absorpt_correction_type none
_exptl_crystal_colour colourless
_exptl_crystal_density_diffrn 1.449
_exptl_crystal_density_method 'not measured'
_exptl_crystal_description Prism
_exptl_crystal_F_000 135
_exptl_crystal_size_max 6
_exptl_crystal_size_mid 2
_exptl_crystal_size_min 2
_refine_diff_density_max 0.906
_refine_diff_density_min -0.897
_refine_diff_density_rms 0.216
_refine_ls_extinction_coef 0.0075(2)
_refine_ls_extinction_expression Fc^*^=kFc[1+0.001xFc^2^\l^3^/sin(2\q)]^-1/4^
_refine_ls_extinction_method SHELXL
_refine_ls_goodness_of_fit_ref 1.046
_refine_ls_hydrogen_treatment refall
_refine_ls_matrix_type full
_refine_ls_number_parameters 182
_refine_ls_number_reflns 3581
_refine_ls_number_restraints 0
_refine_ls_restrained_S_all 1.046
_refine_ls_R_factor_all 0.0552
_refine_ls_R_factor_gt 0.0552
_refine_ls_shift/su_max 0.000
_refine_ls_shift/su_mean 0.000
_refine_ls_structure_factor_coef Fsqd
_refine_ls_weighting_details 'calc w=1/[\s^2^(Fo^2^)+(0.0672P)^2^+0.0000P] where P=(Fo^2^+2Fc^2^)/3'
_refine_ls_weighting_scheme calc
_refine_ls_wR_factor_gt 0.1145
_refine_ls_wR_factor_ref 0.1145
_reflns_number_gt 3581
_reflns_number_total 3581
_reflns_threshold_expression >2sigma(I)
_cod_data_source_file c4ce00587b2.cif
_cod_data_source_block ufa100sb
_cod_depositor_comments
;
The following automatic conversions were performed:

'_symmetry_cell_setting' value 'Monoclinic' changed to 'monoclinic'
according to
/usr/data/users/saulius/crontab/automatic-downloads/rss-feeds/RSC/lib/dictionaries/cif_core.dic
dictionary named 'cif_core.dic' version 2.4.2 from 2011-04-26.

Automatic conversion script
Id: cif_fix_values 2281 2013-09-26 08:29:07Z andrius 

 Adding full bibliography for 7214477--7214509.cif.
;
_cod_original_cell_volume 541.2(4)
_cod_original_sg_symbol_H-M P21/c
_cod_database_code 7214507

loop_
_symmetry_equiv_pos_as_xyz
'x, y, z'
'-x, y+1/2, -z+1/2'
'-x, -y, -z'
'x, -y-1/2, z-1/2'

loop_
_atom_site_label
_atom_site_type_symbol
_atom_site_fract_x
_atom_site_fract_y
_atom_site_fract_z
_atom_site_U_iso_or_equiv
_atom_site_adp_type
_atom_site_occupancy
_atom_site_symmetry_multiplicity
_atom_site_calc_flag
O1 O 0.5583(2) 0.19564(13) -0.03966(15) 0.0122(4) Uani 1 1 d
O2 O 0.7610(2) 0.16568(15) 0.12561(17) 0.0151(4) Uani 1 1 d
C1 C 0.73428(17) 0.13790(11) 0.02698(13) 0.0094(3) Uani 1 1 d
C2 C 0.90262(17) 0.03163(12) -0.02774(15) 0.0115(3) Uani 1 1 d
O3 O 0.2637(2) 0.38639(14) 0.03426(16) 0.0151(4) Uani 1 1 d
N1 N 0.41959(16) 0.39507(11) 0.21213(13) 0.0224(3) Uani 1 1 d
N2 N 0.07538(14) 0.53943(10) 0.15388(11) 0.0156(3) Uani 1 1 d
C3 C 0.25317(16) 0.43889(12) 0.13088(13) 0.0118(3) Uani 1 1 d
H1 H 0.4437(4) 0.2767(3) 0.0000(3) 0.0235(7) Uani 1 1 d
H6 H -0.0502(4) 0.5679(3) 0.0925(3) 0.0270(8) Uani 1 1 d
H2 H 0.8609(5) 0.0068(4) -0.1143(4) 0.0381(10) Uani 1 1 d
H5 H 0.0755(4) 0.5896(3) 0.2295(3) 0.0272(8) Uani 1 1 d
H4 H 0.4069(5) 0.4284(4) 0.2909(4) 0.0358(10) Uani 1 1 d
H3 H 0.5507(4) 0.3164(3) 0.1942(3) 0.0339(9) Uani 1 1 d

loop_
_atom_site_aniso_label
_atom_site_aniso_U_11
_atom_site_aniso_U_22
_atom_site_aniso_U_33
_atom_site_aniso_U_23
_atom_site_aniso_U_13
_atom_site_aniso_U_12
O1 0.0144(5) 0.0174(4) 0.0037(13) -0.0019(5) -0.0029(5) 0.0055(3)
O2 0.0159(5) 0.0222(5) 0.0066(14) -0.0018(6) -0.0015(5) 0.0054(3)
C1 0.0114(4) 0.0131(3) 0.0032(11) 0.0007(4) -0.0009(4) 0.0015(3)
C2 0.0123(4) 0.0155(4) 0.0063(11) -0.0006(4) -0.0003(4) 0.0030(3)
O3 0.0171(6) 0.0202(5) 0.0072(14) -0.0045(5) -0.0021(6) 0.0065(3)
N1 0.0261(5) 0.0336(4) 0.0055(12) -0.0049(4) -0.0057(5) 0.0146(3)
N2 0.0143(4) 0.0231(3) 0.0087(10) -0.0064(4) -0.0013(4) 0.0042(2)
C3 0.0134(4) 0.0154(4) 0.0060(11) -0.0032(4) -0.0017(4) 0.0030(3)
H1 0.0260(11) 0.0282(9) 0.015(3) -0.0007(11) -0.0021(10) 0.0054(7)
H6 0.0263(12) 0.0391(11) 0.014(3) -0.0069(12) -0.0051(12) 0.0079(9)
H2 0.0397(16) 0.0616(17) 0.011(3) -0.0115(16) -0.0070(14) 0.0213(11)
H5 0.0324(12) 0.0377(11) 0.011(3) -0.0092(13) -0.0004(12) 0.0048(8)
H4 0.0411(15) 0.0604(16) 0.004(4) -0.0074(17) -0.0041(14) 0.0107(12)
H3 0.0349(14) 0.0434(12) 0.021(3) -0.0070(13) -0.0050(13) 0.0197(10)

loop_
_atom_type_symbol
_atom_type_description
_atom_type_scat_dispersion_real
_atom_type_scat_dispersion_imag
_atom_type_scat_source
C C 0.0000 0.0000 'International Tables Vol C Tables 4.2.6.8 and 6.1.1.4'
H H 0.0000 0.0000 'International Tables Vol C Tables 4.2.6.8 and 6.1.1.4'
N N 0.0000 0.0000 'International Tables Vol C Tables 4.2.6.8 and 6.1.1.4'
O O 0.0000 0.0000 'International Tables Vol C Tables 4.2.6.8 and 6.1.1.4'

loop_
_geom_angle_atom_site_label_1
_geom_angle_atom_site_label_2
_geom_angle_atom_site_label_3
_geom_angle
_geom_angle_site_symmetry_1
C1 O1 H1 112.7(2) .
O2 C1 O1 124.22(11) .
O2 C1 C2 122.19(12) .
O1 C1 C2 113.60(14) .
C2 C2 C1 121.4(2) 3_755
C2 C2 H2 121.1(2) 3_755
C1 C2 H2 117.53(17) .
C3 O3 H1 125.4(2) .
C3 N1 H4 121.6(2) .
C3 N1 H3 118.2(3) .
H4 N1 H3 120.0(3) .
C3 N2 H6 117.72(19) .
C3 N2 H5 119.90(19) .
H6 N2 H5 122.3(2) .
O3 C3 N2 120.37(14) .
O3 C3 N1 120.81(10) .
N2 C3 N1 118.82(14) .

loop_
_geom_bond_atom_site_label_1
_geom_bond_atom_site_label_2
_geom_bond_distance
_geom_bond_site_symmetry_2
O1 C1 1.305(2) .
O1 H1 1.067(3) .
O2 C1 1.226(2) .
C1 C2 1.4888(15) .
C2 C2 1.335(3) 3_755
C2 H2 1.083(6) .
O3 C3 1.266(2) .
O3 H1 1.438(2) .
N1 C3 1.345(2) .
N1 H4 1.015(5) .
N1 H3 1.012(2) .
N2 C3 1.3396(12) .
N2 H6 1.008(4) .
N2 H5 1.009(4) .
